data_7225853
loop_
_publ_author_name
'RUBALINGAM, PADMAVATHY'
'N, Karthikeyan'
'Duraisamy, Sathya'
'R, Jagan'
'R., Mohan Kumar'
'Kandasamy, Sivakumar'

_publ_section_title
;
 Anion assisted supramolecular self-assemblies of succinate and malate
 adducts: Crystal structure and Theoretical modelling
;
_journal_name_full 'RSC Adv.'
_journal_paper_doi 10.1039/C6RA15683E
_journal_year 2016
_chemical_formula_moiety 'C4 H6 O4, C4 H4 O4, 2(C7 H10 N)'
_chemical_formula_sum 'C22 H30 N2 O8'
_chemical_formula_weight 450.48
_chemical_name_systematic
; 
 ? 
;
_space_group_IT_number 14
_symmetry_cell_setting monoclinic
_symmetry_space_group_name_Hall '-P 2ybc'
_symmetry_space_group_name_H-M 'P 1 21/c 1'
_atom_sites_solution_hydrogens geom
_atom_sites_solution_primary direct
_atom_sites_solution_secondary difmap
_audit_creation_method SHELXL-97
_audit_update_record
;
2016-01-25 deposited with the CCDC.
2016-07-06 downloaded from the CCDC.
;
_cell_angle_alpha 90.00
_cell_angle_beta 92.617(3)
_cell_angle_gamma 90.00
_cell_formula_units_Z 4
_cell_length_a 9.3856(4)
_cell_length_b 11.0691(6)
_cell_length_c 21.5537(10)
_cell_measurement_reflns_used 5865
_cell_measurement_temperature 296(2)
_cell_measurement_theta_max 27.43
_cell_measurement_theta_min 2.82
_cell_volume 2236.88(19)
_computing_cell_refinement 'APEX2/SAINT (Bruker, 2004)'
_computing_data_collection 'APEX2 (Bruker, 2004)'
_computing_data_reduction 'SAINT/XPREP (Bruker, 2004)'
_computing_molecular_graphics 'ORTEP3 (Farrugia, 1997) and Mercury (Macrae et al., 2008)'
_computing_publication_material 'PLATON (Spek, 2003)'
_computing_structure_refinement 'SHELXL-97 (Sheldrick, 2008)'
_computing_structure_solution 'SIR92 (Altomare et al., 1993)'
_diffrn_ambient_temperature 296(2)
_diffrn_measured_fraction_theta_full 1.000
_diffrn_measured_fraction_theta_max 1.000
_diffrn_measurement_device_type 'Bruker AXS Kappa apex2 CCD Diffractometer'
_diffrn_measurement_method '\w and \f scan'
_diffrn_radiation_monochromator graphite
_diffrn_radiation_source 'fine-focus sealed tube'
_diffrn_radiation_type MoK\a
_diffrn_radiation_wavelength 0.71073
_diffrn_reflns_av_R_equivalents 0.0297
_diffrn_reflns_av_sigmaI/netI 0.0223
_diffrn_reflns_limit_h_max 11
_diffrn_reflns_limit_h_min -11
_diffrn_reflns_limit_k_max 13
_diffrn_reflns_limit_k_min -13
_diffrn_reflns_limit_l_max 26
_diffrn_reflns_limit_l_min -26
_diffrn_reflns_number 20104
_diffrn_reflns_theta_full 25.50
_diffrn_reflns_theta_max 25.50
_diffrn_reflns_theta_min 2.07
_exptl_absorpt_coefficient_mu 0.102
_exptl_absorpt_correction_T_max 0.9799
_exptl_absorpt_correction_T_min 0.9100
_exptl_absorpt_correction_type multi-scan
_exptl_absorpt_process_details 'SADABS (Bruker, 2004)'
_exptl_crystal_colour colourless
_exptl_crystal_density_diffrn 1.338
_exptl_crystal_density_method 'not measured'
_exptl_crystal_description block
_exptl_crystal_F_000 960
_exptl_crystal_size_max 0.30
_exptl_crystal_size_mid 0.20
_exptl_crystal_size_min 0.20
_refine_diff_density_max 0.284
_refine_diff_density_min -0.260
_refine_diff_density_rms 0.046
_refine_ls_extinction_method none
_refine_ls_goodness_of_fit_ref 1.094
_refine_ls_hydrogen_treatment constr
_refine_ls_matrix_type full
_refine_ls_number_parameters 291
_refine_ls_number_reflns 4164
_refine_ls_number_restraints 0
_refine_ls_restrained_S_all 1.094
_refine_ls_R_factor_all 0.0625
_refine_ls_R_factor_gt 0.0499
_refine_ls_shift/su_max 0.000
_refine_ls_shift/su_mean 0.000
_refine_ls_structure_factor_coef Fsqd
_refine_ls_weighting_details 'calc w=1/[\s^2^(Fo^2^)+(0.0741P)^2^+1.0521P] where P=(Fo^2^+2Fc^2^)/3'
_refine_ls_weighting_scheme calc
_refine_ls_wR_factor_gt 0.1401
_refine_ls_wR_factor_ref 0.1485
_reflns_number_gt 3384
_reflns_number_total 4164
_reflns_threshold_expression >2sigma(I)
_cod_data_source_file c6ra15683e2.cif
_cod_data_source_block shelxl
_cod_original_sg_symbol_H-M P21/c
_cod_database_code 7225853

loop_
_symmetry_equiv_pos_as_xyz
'x, y, z'
'-x, y+1/2, -z+1/2'
'-x, -y, -z'
'x, -y-1/2, z-1/2'

loop_
_atom_site_label
_atom_site_type_symbol
_atom_site_fract_x
_atom_site_fract_y
_atom_site_fract_z
_atom_site_U_iso_or_equiv
_atom_site_adp_type
_atom_site_occupancy
_atom_site_symmetry_multiplicity
_atom_site_calc_flag
_atom_site_refinement_flags
O1A O 0.88394(16) -0.19531(14) 0.44330(8) 0.0455(4) Uani 1 1 d .
H1A H 0.9499 -0.2432 0.4490 0.068 Uiso 1 1 calc R
O2A O 0.95593(18) -0.13433(15) 0.53701(7) 0.0497(4) Uani 1 1 d .
O3A O 0.60257(17) 0.17734(15) 0.48182(7) 0.0439(4) Uani 1 1 d .
H3A H 0.5400 0.2290 0.4826 0.066 Uiso 1 1 calc R
O4A O 0.57309(19) 0.17567(15) 0.58303(7) 0.0490(4) Uani 1 1 d .
C1A C 0.8750(2) -0.12675(18) 0.49179(9) 0.0322(5) Uani 1 1 d .
C2A C 0.7570(2) -0.03587(19) 0.48670(11) 0.0377(5) Uani 1 1 d .
H2A1 H 0.6675 -0.0782 0.4789 0.045 Uiso 1 1 calc R
H2A2 H 0.7719 0.0156 0.4512 0.045 Uiso 1 1 calc R
C3A C 0.7444(2) 0.0428(2) 0.54336(10) 0.0396(5) Uani 1 1 d .
H3A1 H 0.7244 -0.0084 0.5784 0.047 Uiso 1 1 calc R
H3A2 H 0.8355 0.0817 0.5525 0.047 Uiso 1 1 calc R
C4A C 0.6311(2) 0.13839(18) 0.53720(10) 0.0326(5) Uani 1 1 d .
N1A N 0.35853(19) 0.16614(18) 0.11068(8) 0.0392(4) Uani 1 1 d .
H1A1 H 0.2731 0.1813 0.0928 0.059 Uiso 1 1 calc R
H1A2 H 0.3831 0.0902 0.1029 0.059 Uiso 1 1 calc R
H1A3 H 0.4225 0.2162 0.0955 0.059 Uiso 1 1 calc R
C5A C 0.3534(2) 0.1838(2) 0.17779(9) 0.0351(5) Uani 1 1 d .
C6A C 0.4382(2) 0.1140(2) 0.21699(10) 0.0386(5) Uani 1 1 d .
H6A H 0.4966 0.0553 0.2006 0.046 Uiso 1 1 calc R
C7A C 0.4377(3) 0.1300(2) 0.28078(11) 0.0453(6) Uani 1 1 d .
C8A C 0.3512(3) 0.2179(3) 0.30299(12) 0.0651(8) Uani 1 1 d .
H8A H 0.3496 0.2307 0.3456 0.078 Uiso 1 1 calc R
C9A C 0.2671(4) 0.2871(3) 0.26372(14) 0.0778(10) Uani 1 1 d .
H9A H 0.2089 0.3459 0.2800 0.093 Uiso 1 1 calc R
C10A C 0.2671(3) 0.2710(3) 0.20004(12) 0.0587(7) Uani 1 1 d .
H10A H 0.2100 0.3183 0.1733 0.070 Uiso 1 1 calc R
C11A C 0.5304(3) 0.0552(3) 0.32337(13) 0.0657(8) Uani 1 1 d .
H11A H 0.5841 -0.0005 0.2995 0.099 Uiso 1 1 calc R
H11B H 0.4723 0.0111 0.3510 0.099 Uiso 1 1 calc R
H11C H 0.5947 0.1067 0.3470 0.099 Uiso 1 1 calc R
O1B O 0.40137(15) 0.32136(14) 0.47087(7) 0.0412(4) Uani 1 1 d .
O2B O 0.54896(15) 0.43434(14) 0.41907(7) 0.0421(4) Uani 1 1 d .
O3B O -0.07663(15) 0.52664(14) 0.41874(7) 0.0404(4) Uani 1 1 d .
O4B O 0.08621(15) 0.66037(13) 0.44890(8) 0.0405(4) Uani 1 1 d .
C1B C 0.4299(2) 0.41539(18) 0.43984(9) 0.0306(4) Uani 1 1 d .
C2B C 0.3136(2) 0.5065(2) 0.42992(12) 0.0430(5) Uani 1 1 d .
H2B1 H 0.3257 0.5681 0.4617 0.052 Uiso 1 1 calc R
H2B2 H 0.3256 0.5454 0.3902 0.052 Uiso 1 1 calc R
C3B C 0.1640(2) 0.45993(19) 0.43088(10) 0.0357(5) Uani 1 1 d .
H3B1 H 0.1567 0.4084 0.4670 0.043 Uiso 1 1 calc R
H3B2 H 0.1459 0.4100 0.3944 0.043 Uiso 1 1 calc R
C4B C 0.0488(2) 0.55456(18) 0.43241(9) 0.0299(4) Uani 1 1 d .
N1B N 0.83220(19) 0.29529(18) 0.41062(8) 0.0409(5) Uani 1 1 d .
H1B1 H 0.8868 0.2445 0.4332 0.061 Uiso 1 1 calc R
H1B2 H 0.7435 0.2928 0.4235 0.061 Uiso 1 1 calc R
H1B3 H 0.8664 0.3700 0.4150 0.061 Uiso 1 1 calc R
C5B C 0.8322(2) 0.2599(2) 0.34512(10) 0.0353(5) Uani 1 1 d .
C6B C 0.9216(2) 0.1695(2) 0.32743(11) 0.0445(6) Uani 1 1 d .
H6B H 0.9800 0.1302 0.3570 0.053 Uiso 1 1 calc R
C7B C 0.9251(3) 0.1367(2) 0.26538(11) 0.0498(6) Uani 1 1 d .
C8B C 0.8377(3) 0.1976(3) 0.22306(11) 0.0565(7) Uani 1 1 d .
H8B H 0.8398 0.1776 0.1812 0.068 Uiso 1 1 calc R
C9B C 0.7482(3) 0.2866(3) 0.24094(12) 0.0574(7) Uani 1 1 d .
H9B H 0.6894 0.3257 0.2114 0.069 Uiso 1 1 calc R
C10B C 0.7443(3) 0.3189(2) 0.30253(12) 0.0474(6) Uani 1 1 d .
H10B H 0.6832 0.3795 0.3150 0.057 Uiso 1 1 calc R
C11B C 1.0240(3) 0.0377(3) 0.24695(16) 0.0784(10) Uani 1 1 d .
H11D H 1.0755 0.0075 0.2832 0.118 Uiso 1 1 calc R
H11E H 1.0901 0.0689 0.2183 0.118 Uiso 1 1 calc R
H11F H 0.9697 -0.0266 0.2276 0.118 Uiso 1 1 calc R

loop_
_atom_site_aniso_label
_atom_site_aniso_U_11
_atom_site_aniso_U_22
_atom_site_aniso_U_33
_atom_site_aniso_U_23
_atom_site_aniso_U_13
_atom_site_aniso_U_12
O1A 0.0388(9) 0.0441(9) 0.0525(9) -0.0159(8) -0.0081(7) 0.0172(7)
O2A 0.0562(10) 0.0484(10) 0.0433(9) -0.0076(7) -0.0122(8) 0.0236(8)
O3A 0.0441(9) 0.0477(9) 0.0405(9) 0.0052(7) 0.0066(7) 0.0232(7)
O4A 0.0601(11) 0.0457(10) 0.0427(9) 0.0040(7) 0.0172(8) 0.0212(8)
C1A 0.0305(10) 0.0268(10) 0.0392(11) 0.0001(9) 0.0009(9) 0.0025(8)
C2A 0.0315(11) 0.0324(11) 0.0485(12) -0.0074(9) -0.0060(9) 0.0074(9)
C3A 0.0403(12) 0.0384(12) 0.0403(12) 0.0009(9) 0.0042(9) 0.0140(10)
C4A 0.0317(10) 0.0284(10) 0.0379(11) 0.0016(9) 0.0054(8) 0.0035(8)
N1A 0.0340(9) 0.0515(12) 0.0320(9) 0.0003(8) 0.0020(7) -0.0029(8)
C5A 0.0341(11) 0.0396(12) 0.0317(10) -0.0026(9) 0.0034(8) -0.0094(9)
C6A 0.0346(11) 0.0431(13) 0.0383(11) -0.0017(10) 0.0036(9) -0.0081(10)
C7A 0.0453(13) 0.0515(14) 0.0387(12) 0.0039(11) -0.0024(10) -0.0172(11)
C8A 0.089(2) 0.0704(19) 0.0354(13) -0.0136(13) 0.0036(13) -0.0006(17)
C9A 0.105(3) 0.079(2) 0.0495(16) -0.0205(15) 0.0055(16) 0.034(2)
C10A 0.0712(18) 0.0602(17) 0.0444(14) -0.0065(12) -0.0011(12) 0.0183(14)
C11A 0.0717(19) 0.075(2) 0.0490(15) 0.0186(14) -0.0135(13) -0.0141(16)
O1B 0.0340(8) 0.0375(9) 0.0529(9) 0.0141(7) 0.0097(7) 0.0113(6)
O2B 0.0328(8) 0.0432(9) 0.0510(9) 0.0078(7) 0.0101(7) 0.0067(7)
O3B 0.0300(8) 0.0382(8) 0.0526(9) -0.0063(7) -0.0046(7) 0.0040(6)
O4B 0.0311(8) 0.0292(8) 0.0609(10) -0.0096(7) -0.0003(7) 0.0056(6)
C1B 0.0307(11) 0.0328(11) 0.0282(9) -0.0008(8) 0.0011(8) 0.0050(8)
C2B 0.0345(12) 0.0359(12) 0.0588(14) 0.0110(11) 0.0031(10) 0.0071(9)
C3B 0.0322(11) 0.0316(11) 0.0435(12) -0.0054(9) 0.0040(9) 0.0074(9)
C4B 0.0316(11) 0.0320(11) 0.0262(9) 0.0005(8) 0.0026(8) 0.0052(8)
N1B 0.0343(10) 0.0497(11) 0.0392(10) -0.0111(8) 0.0064(8) -0.0044(8)
C5B 0.0327(11) 0.0397(12) 0.0337(11) -0.0070(9) 0.0050(8) -0.0073(9)
C6B 0.0358(12) 0.0526(14) 0.0449(13) -0.0085(11) -0.0001(10) 0.0031(10)
C7B 0.0439(13) 0.0593(16) 0.0471(14) -0.0197(12) 0.0102(11) -0.0082(12)
C8B 0.0610(16) 0.0735(19) 0.0348(12) -0.0111(12) 0.0018(11) -0.0170(14)
C9B 0.0623(17) 0.0619(17) 0.0468(14) 0.0098(13) -0.0117(12) -0.0083(14)
C10B 0.0481(14) 0.0407(13) 0.0531(14) 0.0014(11) -0.0010(11) 0.0006(11)
C11B 0.073(2) 0.083(2) 0.081(2) -0.0376(18) 0.0153(17) 0.0103(17)

loop_
_atom_type_symbol
_atom_type_description
_atom_type_scat_dispersion_real
_atom_type_scat_dispersion_imag
_atom_type_scat_source
C C 0.0033 0.0016 'International Tables Vol C Tables 4.2.6.8 and 6.1.1.4'
H H 0.0000 0.0000 'International Tables Vol C Tables 4.2.6.8 and 6.1.1.4'
N N 0.0061 0.0033 'International Tables Vol C Tables 4.2.6.8 and 6.1.1.4'
O O 0.0106 0.0060 'International Tables Vol C Tables 4.2.6.8 and 6.1.1.4'

loop_
_geom_angle_atom_site_label_1
_geom_angle_atom_site_label_2
_geom_angle_atom_site_label_3
_geom_angle
C1A O1A H1A 109.5
C4A O3A H3A 109.5
O2A C1A O1A 123.14(19)
O2A C1A C2A 122.72(19)
O1A C1A C2A 114.14(18)
C1A C2A C3A 114.43(18)
C1A C2A H2A1 108.7
C3A C2A H2A1 108.7
C1A C2A H2A2 108.7
C3A C2A H2A2 108.7
H2A1 C2A H2A2 107.6
C4A C3A C2A 114.61(18)
C4A C3A H3A1 108.6
C2A C3A H3A1 108.6
C4A C3A H3A2 108.6
C2A C3A H3A2 108.6
H3A1 C3A H3A2 107.6
O4A C4A O3A 123.78(19)
O4A C4A C3A 120.44(19)
O3A C4A C3A 115.78(17)
C5A N1A H1A1 109.5
C5A N1A H1A2 109.5
H1A1 N1A H1A2 109.5
C5A N1A H1A3 109.5
H1A1 N1A H1A3 109.5
H1A2 N1A H1A3 109.5
C10A C5A C6A 121.3(2)
C10A C5A N1A 119.4(2)
C6A C5A N1A 119.28(19)
C5A C6A C7A 120.7(2)
C5A C6A H6A 119.7
C7A C6A H6A 119.7
C8A C7A C6A 117.8(2)
C8A C7A C11A 121.3(2)
C6A C7A C11A 120.8(2)
C9A C8A C7A 121.2(2)
C9A C8A H8A 119.4
C7A C8A H8A 119.4
C8A C9A C10A 121.1(3)
C8A C9A H9A 119.5
C10A C9A H9A 119.5
C5A C10A C9A 117.9(3)
C5A C10A H10A 121.1
C9A C10A H10A 121.1
C7A C11A H11A 109.5
C7A C11A H11B 109.5
H11A C11A H11B 109.5
C7A C11A H11C 109.5
H11A C11A H11C 109.5
H11B C11A H11C 109.5
O2B C1B O1B 122.89(18)
O2B C1B C2B 119.90(19)
O1B C1B C2B 117.20(17)
C3B C2B C1B 116.43(19)
C3B C2B H2B1 108.2
C1B C2B H2B1 108.2
C3B C2B H2B2 108.2
C1B C2B H2B2 108.2
H2B1 C2B H2B2 107.3
C2B C3B C4B 115.80(18)
C2B C3B H3B1 108.3
C4B C3B H3B1 108.3
C2B C3B H3B2 108.3
C4B C3B H3B2 108.3
H3B1 C3B H3B2 107.4
O3B C4B O4B 122.97(18)
O3B C4B C3B 119.74(19)
O4B C4B C3B 117.28(18)
C5B N1B H1B1 109.5
C5B N1B H1B2 109.5
H1B1 N1B H1B2 109.5
C5B N1B H1B3 109.5
H1B1 N1B H1B3 109.5
H1B2 N1B H1B3 109.5
C10B C5B C6B 121.2(2)
C10B C5B N1B 119.4(2)
C6B C5B N1B 119.3(2)
C5B C6B C7B 120.1(2)
C5B C6B H6B 120.0
C7B C6B H6B 120.0
C8B C7B C6B 118.1(2)
C8B C7B C11B 122.7(2)
C6B C7B C11B 119.2(3)
C9B C8B C7B 121.6(2)
C9B C8B H8B 119.2
C7B C8B H8B 119.2
C8B C9B C10B 120.3(3)
C8B C9B H9B 119.8
C10B C9B H9B 119.8
C5B C10B C9B 118.7(2)
C5B C10B H10B 120.7
C9B C10B H10B 120.7
C7B C11B H11D 109.5
C7B C11B H11E 109.5
H11D C11B H11E 109.5
C7B C11B H11F 109.5
H11D C11B H11F 109.5
H11E C11B H11F 109.5

loop_
_geom_bond_atom_site_label_1
_geom_bond_atom_site_label_2
_geom_bond_distance
O1A C1A 1.297(3)
O1A H1A 0.8200
O2A C1A 1.211(3)
O3A C4A 1.286(3)
O3A H3A 0.8200
O4A C4A 1.221(2)
C1A C2A 1.497(3)
C2A C3A 1.509(3)
C2A H2A1 0.9700
C2A H2A2 0.9700
C3A C4A 1.502(3)
C3A H3A1 0.9700
C3A H3A2 0.9700
N1A C5A 1.463(3)
N1A H1A1 0.8900
N1A H1A2 0.8900
N1A H1A3 0.8900
C5A C10A 1.361(3)
C5A C6A 1.373(3)
C6A C7A 1.387(3)
C6A H6A 0.9300
C7A C8A 1.368(4)
C7A C11A 1.487(4)
C8A C9A 1.366(4)
C8A H8A 0.9300
C9A C10A 1.384(4)
C9A H9A 0.9300
C10A H10A 0.9300
C11A H11A 0.9600
C11A H11B 0.9600
C11A H11C 0.9600
O1B C1B 1.272(2)
O2B C1B 1.240(2)
O3B C4B 1.240(2)
O4B C4B 1.269(3)
C1B C2B 1.495(3)
C2B C3B 1.496(3)
C2B H2B1 0.9700
C2B H2B2 0.9700
C3B C4B 1.507(3)
C3B H3B1 0.9700
C3B H3B2 0.9700
N1B C5B 1.465(3)
N1B H1B1 0.8900
N1B H1B2 0.8900
N1B H1B3 0.8900
C5B C10B 1.372(3)
C5B C6B 1.371(3)
C6B C7B 1.388(3)
C6B H6B 0.9300
C7B C8B 1.375(4)
C7B C11B 1.501(4)
C8B C9B 1.362(4)
C8B H8B 0.9300
C9B C10B 1.377(4)
C9B H9B 0.9300
C10B H10B 0.9300
C11B H11D 0.9600
C11B H11E 0.9600
C11B H11F 0.9600

loop_
_geom_hbond_atom_site_label_D
_geom_hbond_atom_site_label_H
_geom_hbond_atom_site_label_A
_geom_hbond_distance_DH
_geom_hbond_distance_HA
_geom_hbond_distance_DA
_geom_hbond_angle_DHA
_geom_hbond_site_symmetry_A
O1A H1A O4B 0.82 1.67 2.480(2) 171.3 1_645
N1B H1B3 O3B 0.89 1.82 2.703(2) 174.8 1_655
N1A H1A1 O1A 0.89 2.13 2.940(2) 151.0 2_655
N1A H1A2 O2B 0.89 1.91 2.793(3) 173.9 2_645
N1A H1A3 O4A 0.89 1.88 2.754(2) 166.6 4_565
N1B H1B1 O2A 0.89 2.00 2.863(3) 163.6 3_756
O3A H3A O1B 0.82 1.67 2.474(2) 168.5 .
N1B H1B2 O3A 0.89 2.26 3.001(2) 140.3 .
N1B H1B2 O2B 0.89 2.40 3.084(2) 133.4 .

loop_
_geom_torsion_atom_site_label_1
_geom_torsion_atom_site_label_2
_geom_torsion_atom_site_label_3
_geom_torsion_atom_site_label_4
_geom_torsion
O2A C1A C2A C3A -1.8(3)
O1A C1A C2A C3A 179.02(19)
C1A C2A C3A C4A 176.94(18)
C2A C3A C4A O4A 152.1(2)
C2A C3A C4A O3A -28.7(3)
C10A C5A C6A C7A 0.4(3)
N1A C5A C6A C7A 178.81(19)
C5A C6A C7A C8A -0.5(3)
C5A C6A C7A C11A -179.5(2)
C6A C7A C8A C9A 0.5(4)
C11A C7A C8A C9A 179.5(3)
C7A C8A C9A C10A -0.3(5)
C6A C5A C10A C9A -0.2(4)
N1A C5A C10A C9A -178.6(3)
C8A C9A C10A C5A 0.2(5)
O2B C1B C2B C3B 154.8(2)
O1B C1B C2B C3B -26.5(3)
C1B C2B C3B C4B 169.42(18)
C2B C3B C4B O3B 163.1(2)
C2B C3B C4B O4B -18.0(3)
C10B C5B C6B C7B 0.5(4)
N1B C5B C6B C7B -178.6(2)
C5B C6B C7B C8B 0.4(4)
C5B C6B C7B C11B 179.8(2)
C6B C7B C8B C9B -1.0(4)
C11B C7B C8B C9B 179.6(3)
C7B C8B C9B C10B 0.8(4)
C6B C5B C10B C9B -0.7(4)
N1B C5B C10B C9B 178.4(2)
C8B C9B C10B C5B 0.1(4)
